data_7030603
loop_
_publ_author_name
'Janas, Zofia'
'Godbole, Dorota'
'Nerkowski, Tomasz'
'Szczegot, Krzysztof'

_publ_section_title
;
 Zirconium and hafnium complexes of the thio(bisphenolato) ligand:
 synthesis, structural characterization and testing as 1-hexene
 polymerization catalysts
;
_journal_coden_ASTM DTARAF
_journal_issue 41
_journal_name_full 'Dalton Transactions'
_journal_page_first 8846
_journal_page_last 8853
_journal_paper_doi 10.1039/b907560g
_journal_year 2009
_chemical_formula_moiety 'C104 H148 O8 S2 Zr2'
_chemical_formula_sum 'C104 H148 O8 S2 Zr2'
_chemical_formula_weight 1772.78
_space_group_IT_number 14
_symmetry_cell_setting monoclinic
_symmetry_Int_Tables_number 14
_symmetry_space_group_name_Hall '-P 2ybc'
_symmetry_space_group_name_H-M 'P 1 21/c 1'
_atom_sites_solution_hydrogens geom
_atom_sites_solution_primary direct
_atom_sites_solution_secondary difmap
_audit_creation_method SHELXL-97
_cell_angle_alpha 90.00
_cell_angle_beta 112.15(2)
_cell_angle_gamma 90.00
_cell_formula_units_Z 4
_cell_length_a 19.830(5)
_cell_length_b 19.186(5)
_cell_length_c 28.187(4)
_cell_measurement_reflns_used 9501
_cell_measurement_temperature 100(2)
_cell_measurement_theta_max 28
_cell_measurement_theta_min 3
_cell_volume 9933(4)
_computing_cell_refinement 'CrysAlis RED V1.171.30,Oxford Diffraction Ltd.,2006'
_computing_data_reduction ' CrysAlis RED V1.171.30,Oxford Diffraction Ltd.,2006'
_computing_molecular_graphics 'DIAMOND (Brandenburg & Putz, 2005)'
_computing_publication_material 'SHELXTL V6.14, Bruker AXS 2003'
_computing_structure_refinement 'SHELXTL V6.14, Bruker AXS 2003'
_computing_structure_solution 'SHELXTL V6.14, Bruker AXS 2003'
_diffrn_ambient_temperature 100(2)
_diffrn_measured_fraction_theta_full 0.999
_diffrn_measured_fraction_theta_max 0.999
_diffrn_measurement_device_type 'Kuma KM-4 CCD kappa-axis diffractometer'
_diffrn_measurement_method \w
_diffrn_radiation_monochromator graphite
_diffrn_radiation_source 'fine-focus sealed tube'
_diffrn_radiation_type MoK\a
_diffrn_radiation_wavelength 0.71073
_diffrn_reflns_av_R_equivalents 0.0529
_diffrn_reflns_av_sigmaI/netI 0.0535
_diffrn_reflns_limit_h_max 25
_diffrn_reflns_limit_h_min -25
_diffrn_reflns_limit_k_max 24
_diffrn_reflns_limit_k_min -24
_diffrn_reflns_limit_l_max 35
_diffrn_reflns_limit_l_min -36
_diffrn_reflns_number 112927
_diffrn_reflns_theta_full 27.00
_diffrn_reflns_theta_max 27.00
_diffrn_reflns_theta_min 2.82
_exptl_absorpt_coefficient_mu 0.304
_exptl_absorpt_correction_T_max 0.810
_exptl_absorpt_correction_T_min 0.797
_exptl_absorpt_correction_type analytical
_exptl_absorpt_process_details
;
CrysAlis RED V1.171.13, Oxford Diffraction Ltd.,
Analytical numeric absorption correction using a multifaceted crystal
model based on expressions derived by R.C. Clark & J.S. Reid.
;
_exptl_crystal_colour colorless
_exptl_crystal_density_diffrn 1.186
_exptl_crystal_density_method 'not measured'
_exptl_crystal_description cube
_exptl_crystal_F_000 3792
_exptl_crystal_size_max 0.332
_exptl_crystal_size_mid 0.231
_exptl_crystal_size_min 0.121
_refine_diff_density_max 0.940
_refine_diff_density_min -0.684
_refine_diff_density_rms 0.061
_refine_ls_extinction_method none
_refine_ls_goodness_of_fit_ref 1.245
_refine_ls_hydrogen_treatment constr
_refine_ls_matrix_type full
_refine_ls_number_parameters 1072
_refine_ls_number_reflns 21660
_refine_ls_number_restraints 3
_refine_ls_restrained_S_all 1.248
_refine_ls_R_factor_all 0.0924
_refine_ls_R_factor_gt 0.0647
_refine_ls_shift/su_max 0.001
_refine_ls_shift/su_mean 0.000
_refine_ls_structure_factor_coef Fsqd
_refine_ls_weighting_details 'calc w=1/[\s^2^(Fo^2^)+(0.0352P)^2^+6.1707P] where P=(Fo^2^+2Fc^2^)/3'
_refine_ls_weighting_scheme calc
_refine_ls_wR_factor_gt 0.1063
_refine_ls_wR_factor_ref 0.1140
_reflns_number_gt 17416
_reflns_number_total 21660
_reflns_threshold_expression >2sigma(I)
_cod_duplicate_entry 7002533
_cod_data_source_file b907560g.txt
_cod_data_source_block CCDC721085
_cod_depositor_comments
;
The following automatic conversions were performed:

'_symmetry_cell_setting' value 'Monoclinic' changed to 'monoclinic'
according to
/usr/data/users/saulius/automatic-downloads/retrospective/RSC/lib/dictionaries/cif_core.dic
dictionary named 'cif_core.dic' version 2.4.2 from 2011-04-26.

Automatic conversion script
Id: cif_fix_values 2281 2013-09-26 08:29:07Z andrius 
;
_cod_original_sg_symbol_H-M 'P 21/c'
_cod_database_code 7030603

loop_
_symmetry_equiv_pos_as_xyz
'x, y, z'
'-x, y+1/2, -z+1/2'
'-x, -y, -z'
'x, -y-1/2, z-1/2'

loop_
_atom_site_label
_atom_site_type_symbol
_atom_site_fract_x
_atom_site_fract_y
_atom_site_fract_z
_atom_site_U_iso_or_equiv
_atom_site_adp_type
_atom_site_occupancy
_atom_site_symmetry_multiplicity
_atom_site_calc_flag
_atom_site_refinement_flags
_atom_site_disorder_assembly
_atom_site_disorder_group
Zr1 Zr 0.657736(14) 0.456200(14) 0.238154(11) 0.01178(7) Uani 1 1 d . . .
Zr2 Zr 0.837353(14) 0.507530(14) 0.257141(11) 0.01291(7) Uani 1 1 d . . .
S1 S 0.65023(4) 0.60373(4) 0.24630(3) 0.01322(15) Uani 1 1 d . . .
S2 S 0.84501(4) 0.36023(4) 0.24740(3) 0.01335(15) Uani 1 1 d . . .
O1 O 0.57396(10) 0.45425(10) 0.17356(7) 0.0164(4) Uani 1 1 d . . .
O2 O 0.60685(10) 0.47019(10) 0.28464(7) 0.0158(4) Uani 1 1 d . . .
O3 O 0.91788(10) 0.50770(10) 0.32317(8) 0.0191(5) Uani 1 1 d . . .
O4 O 0.89236(10) 0.49280(10) 0.21355(8) 0.0170(4) Uani 1 1 d . . .
O5 O 0.76052(10) 0.49539(10) 0.29597(7) 0.0138(4) Uani 1 1 d . . .
O6 O 0.80454(10) 0.60429(10) 0.24149(7) 0.0154(4) Uani 1 1 d . . .
O7 O 0.73434(10) 0.46938(10) 0.19882(7) 0.0140(4) Uani 1 1 d . . .
O8 O 0.69230(10) 0.36026(10) 0.25343(8) 0.0164(4) Uani 1 1 d . . .
C10 C 0.51851(15) 0.44041(17) 0.12750(11) 0.0191(7) Uani 1 1 d . . .
C11 C 0.48327(17) 0.49662(17) 0.09606(12) 0.0247(7) Uani 1 1 d . . .
C12 C 0.50450(18) 0.57100(18) 0.11293(13) 0.0282(8) Uani 1 1 d . . .
H12 H 0.5191 0.5723 0.1510 0.034 Uiso 1 1 calc R . .
C13 C 0.5708(2) 0.59415(19) 0.10155(14) 0.0372(9) Uani 1 1 d . . .
H13A H 0.5831 0.6424 0.1129 0.056 Uiso 1 1 calc R . .
H13B H 0.5595 0.5910 0.0646 0.056 Uiso 1 1 calc R . .
H13C H 0.6122 0.5638 0.1199 0.056 Uiso 1 1 calc R . .
C14 C 0.4420(2) 0.6232(2) 0.09019(16) 0.0489(11) Uani 1 1 d . . .
H14A H 0.4566 0.6685 0.1069 0.073 Uiso 1 1 calc R . .
H14B H 0.3990 0.6063 0.0957 0.073 Uiso 1 1 calc R . .
H14C H 0.4306 0.6280 0.0534 0.073 Uiso 1 1 calc R . .
C15 C 0.42900(19) 0.4803(2) 0.04851(13) 0.0371(9) Uani 1 1 d . . .
H15 H 0.4039 0.5168 0.0260 0.044 Uiso 1 1 calc R . .
C16 C 0.41150(19) 0.4116(2) 0.03386(14) 0.0396(10) Uani 1 1 d . . .
H16 H 0.3754 0.4016 0.0011 0.048 Uiso 1 1 calc R . .
C17 C 0.44573(18) 0.3579(2) 0.06611(14) 0.0359(9) Uani 1 1 d . . .
H17 H 0.4321 0.3112 0.0557 0.043 Uiso 1 1 calc R . .
C18 C 0.50024(16) 0.37074(17) 0.11391(13) 0.0253(7) Uani 1 1 d . . .
C19 C 0.53585(18) 0.31331(17) 0.15183(14) 0.0315(8) Uani 1 1 d . . .
H19 H 0.5889 0.3244 0.1680 0.038 Uiso 1 1 calc R . .
C110 C 0.5290(2) 0.2411(2) 0.12732(19) 0.0579(13) Uani 1 1 d . . .
H11A H 0.5589 0.2077 0.1529 0.087 Uiso 1 1 calc R . .
H11B H 0.5458 0.2432 0.0988 0.087 Uiso 1 1 calc R . .
H11C H 0.4780 0.2261 0.1146 0.087 Uiso 1 1 calc R . .
C111 C 0.50586(19) 0.3128(2) 0.19441(15) 0.0402(10) Uani 1 1 d . . .
H11D H 0.5328 0.2788 0.2206 0.060 Uiso 1 1 calc R . .
H11E H 0.4542 0.3001 0.1801 0.060 Uiso 1 1 calc R . .
H11F H 0.5113 0.3593 0.2098 0.060 Uiso 1 1 calc R . .
C20 C 0.57679(15) 0.49162(15) 0.31850(11) 0.0161(6) Uani 1 1 d . . .
C21 C 0.60953(16) 0.47057(16) 0.36987(12) 0.0204(7) Uani 1 1 d . . .
C22 C 0.67417(16) 0.42112(18) 0.38566(12) 0.0251(7) Uani 1 1 d . . .
H22 H 0.7033 0.4326 0.3644 0.030 Uiso 1 1 calc R . .
C23 C 0.72466(19) 0.4278(2) 0.44186(13) 0.0378(9) Uani 1 1 d . . .
H23A H 0.7670 0.3973 0.4488 0.057 Uiso 1 1 calc R . .
H23B H 0.6984 0.4142 0.4637 0.057 Uiso 1 1 calc R . .
H23C H 0.7410 0.4762 0.4492 0.057 Uiso 1 1 calc R . .
C24 C 0.64749(18) 0.34562(18) 0.37344(13) 0.0308(8) Uani 1 1 d . . .
H24A H 0.6895 0.3144 0.3817 0.046 Uiso 1 1 calc R . .
H24B H 0.6170 0.3416 0.3370 0.046 Uiso 1 1 calc R . .
H24C H 0.6190 0.3327 0.3939 0.046 Uiso 1 1 calc R . .
C25 C 0.57850(18) 0.49322(18) 0.40393(12) 0.0275(8) Uani 1 1 d . . .
H25 H 0.6001 0.4802 0.4390 0.033 Uiso 1 1 calc R . .
C26 C 0.51669(19) 0.53447(18) 0.38752(13) 0.0299(8) Uani 1 1 d . . .
H26 H 0.4962 0.5495 0.4113 0.036 Uiso 1 1 calc R . .
C27 C 0.48461(18) 0.55389(16) 0.33664(13) 0.0262(8) Uani 1 1 d . . .
H27 H 0.4419 0.5818 0.3258 0.031 Uiso 1 1 calc R . .
C28 C 0.51392(16) 0.53329(15) 0.30094(12) 0.0184(6) Uani 1 1 d . . .
C29 C 0.47814(15) 0.55358(15) 0.24467(12) 0.0186(7) Uani 1 1 d . . .
H29 H 0.5136 0.5430 0.2281 0.022 Uiso 1 1 calc R . .
C210 C 0.40959(18) 0.51059(18) 0.21716(13) 0.0321(8) Uani 1 1 d . . .
H21A H 0.3913 0.5207 0.1804 0.048 Uiso 1 1 calc R . .
H21B H 0.3723 0.5226 0.2307 0.048 Uiso 1 1 calc R . .
H21C H 0.4212 0.4609 0.2227 0.048 Uiso 1 1 calc R . .
C211 C 0.46133(19) 0.63153(17) 0.23806(14) 0.0334(9) Uani 1 1 d . . .
H21D H 0.4422 0.6433 0.2015 0.050 Uiso 1 1 calc R . .
H21E H 0.5060 0.6581 0.2558 0.050 Uiso 1 1 calc R . .
H21F H 0.4250 0.6432 0.2526 0.050 Uiso 1 1 calc R . .
C30 C 0.97095(16) 0.51380(17) 0.37100(12) 0.0228(7) Uani 1 1 d . . .
C31 C 0.99639(18) 0.45410(18) 0.40114(13) 0.0301(8) Uani 1 1 d . . .
C32 C 0.96486(19) 0.38266(17) 0.38148(13) 0.0333(9) Uani 1 1 d . . .
H32 H 0.9511 0.3827 0.3435 0.040 Uiso 1 1 calc R . .
C33 C 0.8956(2) 0.36991(19) 0.39154(14) 0.0429(10) Uani 1 1 d . . .
H33A H 0.8775 0.3228 0.3803 0.064 Uiso 1 1 calc R . .
H33B H 0.8585 0.4041 0.3725 0.064 Uiso 1 1 calc R . .
H33C H 0.9061 0.3746 0.4283 0.064 Uiso 1 1 calc R . .
C34 C 1.0187(2) 0.3231(2) 0.40323(16) 0.0600(14) Uani 1 1 d . . .
H34A H 0.9983 0.2800 0.3848 0.090 Uiso 1 1 calc R . .
H34B H 1.0278 0.3171 0.4397 0.090 Uiso 1 1 calc R . .
H34C H 1.0646 0.3340 0.3993 0.090 Uiso 1 1 calc R . .
C35 C 1.0490(2) 0.4628(2) 0.44972(14) 0.0466(11) Uani 1 1 d . . .
H35 H 1.0671 0.4232 0.4709 0.056 Uiso 1 1 calc R . .
C36 C 1.0757(2) 0.5282(2) 0.46790(15) 0.0523(12) Uani 1 1 d . . .
H36 H 1.1119 0.5330 0.5014 0.063 Uiso 1 1 calc R . .
C37 C 1.0503(2) 0.5866(2) 0.43789(15) 0.0440(10) Uani 1 1 d . . .
H37 H 1.0692 0.6312 0.4508 0.053 Uiso 1 1 calc R . .
C38 C 0.99692(17) 0.58070(18) 0.38841(14) 0.0299(8) Uani 1 1 d . . .
C39 C 0.96725(19) 0.64338(17) 0.35402(15) 0.0367(9) Uani 1 1 d . . .
H39 H 0.9135 0.6364 0.3365 0.044 Uiso 1 1 calc R . .
C310 C 0.9990(2) 0.6469(2) 0.31194(17) 0.0537(12) Uani 1 1 d . . .
H31A H 0.9766 0.6856 0.2887 0.081 Uiso 1 1 calc R . .
H31B H 0.9889 0.6031 0.2926 0.081 Uiso 1 1 calc R . .
H31C H 1.0518 0.6542 0.3277 0.081 Uiso 1 1 calc R . .
C311 C 0.9785(2) 0.7126(2) 0.38313(19) 0.0665(15) Uani 1 1 d . . .
H31D H 0.9536 0.7500 0.3593 0.100 Uiso 1 1 calc R . .
H31E H 1.0307 0.7230 0.3988 0.100 Uiso 1 1 calc R . .
H31F H 0.9585 0.7091 0.4100 0.100 Uiso 1 1 calc R . .
C40 C 0.92720(16) 0.47022(16) 0.18284(12) 0.0197(7) Uani 1 1 d . . .
C41 C 0.89886(17) 0.49019(17) 0.13097(12) 0.0244(7) Uani 1 1 d . . .
C42 C 0.83328(18) 0.53778(19) 0.11098(13) 0.0309(8) Uani 1 1 d . . .
H42 H 0.8019 0.5270 0.1307 0.037 Uiso 1 1 calc R . .
C43 C 0.7867(2) 0.5265(3) 0.05412(14) 0.0563(12) Uani 1 1 d . . .
H43A H 0.7421 0.5543 0.0447 0.084 Uiso 1 1 calc R . .
H43B H 0.7741 0.4771 0.0480 0.084 Uiso 1 1 calc R . .
H43C H 0.8142 0.5411 0.0333 0.084 Uiso 1 1 calc R . .
C44 C 0.8572(2) 0.6132(2) 0.12190(16) 0.0488(11) Uani 1 1 d . . .
H44A H 0.8143 0.6433 0.1126 0.073 Uiso 1 1 calc R . .
H44B H 0.8861 0.6263 0.1017 0.073 Uiso 1 1 calc R . .
H44C H 0.8869 0.6187 0.1584 0.073 Uiso 1 1 calc R . .
C45 C 0.93462(19) 0.46643(19) 0.10005(14) 0.0336(9) Uani 1 1 d . . .
H45 H 0.9166 0.4789 0.0648 0.040 Uiso 1 1 calc R . .
C46 C 0.9964(2) 0.42474(19) 0.11994(16) 0.0384(10) Uani 1 1 d . . .
H46 H 1.0198 0.4086 0.0982 0.046 Uiso 1 1 calc R . .
C47 C 1.02372(18) 0.40691(18) 0.17083(15) 0.0333(9) Uani 1 1 d . . .
H47 H 1.0664 0.3791 0.1839 0.040 Uiso 1 1 calc R . .
C48 C 0.99006(16) 0.42875(16) 0.20382(13) 0.0242(7) Uani 1 1 d . . .
C49 C 1.02152(16) 0.40950(16) 0.26016(13) 0.0263(8) Uani 1 1 d . . .
H49 H 0.9838 0.4205 0.2746 0.032 Uiso 1 1 calc R . .
C410 C 1.0383(2) 0.33142(19) 0.26824(17) 0.0452(11) Uani 1 1 d . . .
H41A H 1.0544 0.3204 0.3048 0.068 Uiso 1 1 calc R . .
H41B H 1.0769 0.3193 0.2559 0.068 Uiso 1 1 calc R . .
H41C H 0.9943 0.3046 0.2492 0.068 Uiso 1 1 calc R . .
C411 C 1.08924(18) 0.4533(2) 0.28964(15) 0.0383(9) Uani 1 1 d . . .
H41D H 1.1062 0.4422 0.3262 0.057 Uiso 1 1 calc R . .
H41E H 1.0769 0.5029 0.2845 0.057 Uiso 1 1 calc R . .
H41F H 1.1278 0.4427 0.2770 0.057 Uiso 1 1 calc R . .
C50 C 0.76039(15) 0.54840(14) 0.32912(11) 0.0138(6) Uani 1 1 d . . .
C51 C 0.70940(15) 0.60225(15) 0.31197(11) 0.0141(6) Uani 1 1 d . . .
C52 C 0.70611(15) 0.65445(15) 0.34521(11) 0.0165(6) Uani 1 1 d . . .
H52 H 0.6690 0.6888 0.3334 0.020 Uiso 1 1 calc R . .
C53 C 0.75623(16) 0.65731(15) 0.39566(11) 0.0178(6) Uani 1 1 d . . .
C54 C 0.80850(16) 0.60440(16) 0.41161(12) 0.0201(7) Uani 1 1 d . . .
H54 H 0.8437 0.6053 0.4457 0.024 Uiso 1 1 calc R . .
C55 C 0.81057(15) 0.55058(15) 0.37914(11) 0.0165(6) Uani 1 1 d . . .
H55 H 0.8465 0.5152 0.3913 0.020 Uiso 1 1 calc R . .
C56 C 0.74780(18) 0.71133(17) 0.43337(12) 0.0245(7) Uani 1 1 d . . .
C57 C 0.8157(2) 0.71430(19) 0.48289(13) 0.0409(10) Uani 1 1 d . . .
H57A H 0.8116 0.7535 0.5039 0.061 Uiso 1 1 calc R . .
H57B H 0.8590 0.7205 0.4745 0.061 Uiso 1 1 calc R . .
H57C H 0.8201 0.6707 0.5020 0.061 Uiso 1 1 calc R . .
C58 C 0.6845(2) 0.68357(19) 0.44765(15) 0.0403(10) Uani 1 1 d . . .
H58A H 0.6771 0.7149 0.4727 0.060 Uiso 1 1 calc R . .
H58B H 0.6965 0.6368 0.4624 0.060 Uiso 1 1 calc R . .
H58C H 0.6398 0.6815 0.4168 0.060 Uiso 1 1 calc R . .
C59 C 0.72456(16) 0.78492(16) 0.41004(12) 0.0222(7) Uani 1 1 d . . .
H59A H 0.6780 0.7786 0.3806 0.027 Uiso 1 1 calc R . .
H59B H 0.7131 0.8120 0.4359 0.027 Uiso 1 1 calc R . .
C510 C 0.77187(18) 0.83307(17) 0.39114(13) 0.0282(8) Uani 1 1 d . . .
C511 C 0.8420(2) 0.8572(2) 0.43435(16) 0.0485(11) Uani 1 1 d . . .
H51A H 0.8308 0.8722 0.4638 0.073 Uiso 1 1 calc R . .
H51B H 0.8632 0.8962 0.4223 0.073 Uiso 1 1 calc R . .
H51C H 0.8769 0.8186 0.4446 0.073 Uiso 1 1 calc R . .
C512 C 0.7250(2) 0.89807(19) 0.36957(17) 0.0517(11) Uani 1 1 d . . .
H51D H 0.7135 0.9207 0.3968 0.078 Uiso 1 1 calc R . .
H51E H 0.6797 0.8843 0.3417 0.078 Uiso 1 1 calc R . .
H51F H 0.7519 0.9307 0.3564 0.078 Uiso 1 1 calc R . .
C513 C 0.7920(2) 0.80067(19) 0.34853(15) 0.0407(10) Uani 1 1 d . . .
H51G H 0.7476 0.7871 0.3199 0.061 Uiso 1 1 calc R . .
H51H H 0.8225 0.7594 0.3618 0.061 Uiso 1 1 calc R . .
H51I H 0.8190 0.8348 0.3367 0.061 Uiso 1 1 calc R . .
C60 C 0.76475(15) 0.66274(14) 0.22462(11) 0.0135(6) Uani 1 1 d . . .
C61 C 0.69371(15) 0.66962(14) 0.22313(11) 0.0134(6) Uani 1 1 d . . .
C62 C 0.65489(15) 0.73166(14) 0.20654(10) 0.0134(6) Uani 1 1 d . . .
H62 H 0.6067 0.7350 0.2058 0.016 Uiso 1 1 calc R . .
C63 C 0.68497(15) 0.78896(14) 0.19096(11) 0.0146(6) Uani 1 1 d . . .
C64 C 0.75634(16) 0.78076(15) 0.19298(11) 0.0180(6) Uani 1 1 d . . .
H64 H 0.7787 0.8186 0.1827 0.022 Uiso 1 1 calc R . .
C65 C 0.79525(16) 0.71987(15) 0.20928(12) 0.0182(7) Uani 1 1 d . . .
H65 H 0.8435 0.7168 0.2101 0.022 Uiso 1 1 calc R . .
C66 C 0.64426(15) 0.85825(15) 0.17498(11) 0.0167(6) Uani 1 1 d . . .
C67 C 0.57137(16) 0.85822(16) 0.18270(12) 0.0211(7) Uani 1 1 d . . .
H67A H 0.5471 0.9032 0.1719 0.032 Uiso 1 1 calc R . .
H67B H 0.5805 0.8505 0.2190 0.032 Uiso 1 1 calc R . .
H67C H 0.5402 0.8209 0.1621 0.032 Uiso 1 1 calc R . .
C68 C 0.69161(16) 0.91569(16) 0.21062(12) 0.0228(7) Uani 1 1 d . . .
H68A H 0.6667 0.9607 0.2013 0.034 Uiso 1 1 calc R . .
H68B H 0.7387 0.9181 0.2068 0.034 Uiso 1 1 calc R . .
H68C H 0.6994 0.9046 0.2462 0.034 Uiso 1 1 calc R . .
C69 C 0.63395(17) 0.88095(16) 0.11950(12) 0.0218(7) Uani 1 1 d . . .
H69A H 0.6065 0.9254 0.1131 0.026 Uiso 1 1 calc R . .
H69B H 0.6831 0.8924 0.1204 0.026 Uiso 1 1 calc R . .
C610 C 0.59740(18) 0.83575(18) 0.07133(12) 0.0273(8) Uani 1 1 d . . .
C611 C 0.52288(19) 0.8064(2) 0.06631(14) 0.0454(11) Uani 1 1 d . . .
H61A H 0.4912 0.8447 0.0680 0.068 Uiso 1 1 calc R . .
H61B H 0.5293 0.7736 0.0943 0.068 Uiso 1 1 calc R . .
H61C H 0.5007 0.7823 0.0334 0.068 Uiso 1 1 calc R . .
C612 C 0.5865(2) 0.8839(2) 0.02543(14) 0.0522(12) Uani 1 1 d . . .
H61D H 0.6330 0.9055 0.0292 0.078 Uiso 1 1 calc R . .
H61E H 0.5512 0.9204 0.0241 0.078 Uiso 1 1 calc R . .
H61F H 0.5682 0.8567 -0.0063 0.078 Uiso 1 1 calc R . .
C613 C 0.64589(19) 0.77492(17) 0.06880(13) 0.0303(8) Uani 1 1 d . . .
H61G H 0.6936 0.7928 0.0717 0.045 Uiso 1 1 calc R . .
H61H H 0.6231 0.7505 0.0361 0.045 Uiso 1 1 calc R . .
H61I H 0.6520 0.7425 0.0970 0.045 Uiso 1 1 calc R . .
C70 C 0.73383(15) 0.41671(14) 0.16524(11) 0.0136(6) Uani 1 1 d . . .
C71 C 0.78526(14) 0.36311(15) 0.18194(11) 0.0142(6) Uani 1 1 d . . .
C72 C 0.78883(16) 0.31134(15) 0.14821(11) 0.0174(6) Uani 1 1 d . . .
H72 H 0.8262 0.2772 0.1598 0.021 Uiso 1 1 calc R . .
C73 C 0.73861(16) 0.30858(15) 0.09777(11) 0.0183(7) Uani 1 1 d . . .
C74 C 0.68605(16) 0.36113(16) 0.08275(12) 0.0197(7) Uani 1 1 d . . .
H74 H 0.6503 0.3602 0.0489 0.024 Uiso 1 1 calc R . .
C75 C 0.68376(16) 0.41483(16) 0.11523(11) 0.0189(7) Uani 1 1 d . . .
H75 H 0.6478 0.4502 0.1031 0.023 Uiso 1 1 calc R . .
C76 C 0.74681(19) 0.25437(17) 0.06045(12) 0.0277(8) Uani 1 1 d . . .
C77 C 0.6790(3) 0.2523(2) 0.01061(15) 0.0716(17) Uani 1 1 d . . .
H77A H 0.6832 0.2136 -0.0108 0.107 Uiso 1 1 calc R . .
H77B H 0.6750 0.2963 -0.0080 0.107 Uiso 1 1 calc R . .
H77C H 0.6355 0.2458 0.0187 0.107 Uiso 1 1 calc R . .
C78 C 0.8107(3) 0.2794(2) 0.04639(17) 0.0595(14) Uani 1 1 d . . .
H78A H 0.8178 0.2469 0.0219 0.089 Uiso 1 1 calc R . .
H78B H 0.8551 0.2815 0.0774 0.089 Uiso 1 1 calc R . .
H78C H 0.7998 0.3259 0.0309 0.089 Uiso 1 1 calc R . .
C79 C 0.76818(17) 0.18022(16) 0.08329(12) 0.0227(7) Uani 1 1 d . . .
H79A H 0.7770 0.1525 0.0566 0.027 Uiso 1 1 calc R . .
H79B H 0.8160 0.1852 0.1118 0.027 Uiso 1 1 calc R . .
C710 C 0.72154(19) 0.13351(19) 0.10390(14) 0.0338(9) Uani 1 1 d . . .
C711 C 0.6461(2) 0.1168(3) 0.06400(17) 0.0815(19) Uani 1 1 d . . .
H71A H 0.6230 0.0809 0.0775 0.122 Uiso 1 1 calc R . .
H71B H 0.6508 0.0998 0.0326 0.122 Uiso 1 1 calc R . .
H71C H 0.6161 0.1590 0.0563 0.122 Uiso 1 1 calc R . .
C712 C 0.7648(3) 0.0651(3) 0.12006(19) 0.0696(14) Uiso 1 1 d . . .
H71D H 0.7378 0.0325 0.1331 0.104 Uiso 1 1 calc R . .
H71E H 0.8124 0.0748 0.1470 0.104 Uiso 1 1 calc R . .
H71F H 0.7717 0.0444 0.0904 0.104 Uiso 1 1 calc R . .
C713 C 0.7120(2) 0.16369(19) 0.15111(13) 0.0362(9) Uani 1 1 d . . .
H71G H 0.6858 0.1302 0.1640 0.054 Uiso 1 1 calc R . .
H71H H 0.6842 0.2072 0.1419 0.054 Uiso 1 1 calc R . .
H71I H 0.7599 0.1730 0.1777 0.054 Uiso 1 1 calc R . .
C80 C 0.73125(15) 0.30102(14) 0.26957(11) 0.0145(6) Uani 1 1 d . . .
C81 C 0.80225(15) 0.29414(15) 0.27080(10) 0.0139(6) Uani 1 1 d . . .
C82 C 0.84135(15) 0.23253(15) 0.28811(10) 0.0145(6) Uani 1 1 d . . .
H82 H 0.8894 0.2291 0.2887 0.017 Uiso 1 1 calc R . .
C83 C 0.81173(15) 0.17584(15) 0.30461(11) 0.0158(6) Uani 1 1 d . . .
C84 C 0.74003(16) 0.18331(15) 0.30177(11) 0.0187(7) Uani 1 1 d . . .
H84A H 0.7175 0.1453 0.3117 0.022 Uiso 1 1 calc R . .
C85 C 0.70109(16) 0.24393(15) 0.28508(11) 0.0173(6) Uani 1 1 d . . .
H85 H 0.6528 0.2469 0.2841 0.021 Uiso 1 1 calc R . .
C86 C 0.85267(16) 0.10640(15) 0.32158(12) 0.0194(7) Uani 1 1 d . . .
C87 C 0.81203(18) 0.05189(16) 0.28052(13) 0.0285(8) Uani 1 1 d . . .
H87A H 0.7616 0.0479 0.2782 0.043 Uiso 1 1 calc R . .
H87B H 0.8363 0.0066 0.2900 0.043 Uiso 1 1 calc R . .
H87C H 0.8124 0.0665 0.2473 0.043 Uiso 1 1 calc R . .
C88 C 0.93044(18) 0.10980(18) 0.32349(15) 0.0365(9) Uani 1 1 d . . .
H88A H 0.9547 0.0651 0.3355 0.055 Uiso 1 1 calc R . .
H88B H 0.9570 0.1469 0.3470 0.055 Uiso 1 1 calc R . .
H88C H 0.9296 0.1196 0.2891 0.055 Uiso 1 1 calc R . .
C89 C 0.8486(2) 0.07756(17) 0.37195(12) 0.0299(8) Uani 1 1 d . A .
H89A H 0.7962 0.0723 0.3655 0.036 Uiso 1 1 calc R . .
H89B H 0.8691 0.0298 0.3762 0.036 Uiso 1 1 calc R . .
C810 C 0.8835(2) 0.1133(2) 0.42484(14) 0.0441(10) Uani 1 1 d D . .
C811 C 0.8637(2) 0.1872(2) 0.42554(17) 0.0522(11) Uiso 1 1 d . A .
H81A H 0.8106 0.1916 0.4129 0.078 Uiso 1 1 calc R . .
H81B H 0.8822 0.2141 0.4035 0.078 Uiso 1 1 calc R . .
H81C H 0.8852 0.2050 0.4607 0.078 Uiso 1 1 calc R . .
C812 C 0.9609(4) 0.0883(4) 0.4523(3) 0.0373(18) Uiso 0.50 1 d P A 1
H81D H 0.9776 0.1010 0.4886 0.056 Uiso 0.50 1 calc PR A 1
H81E H 0.9925 0.1102 0.4369 0.056 Uiso 0.50 1 calc PR A 1
H81F H 0.9627 0.0375 0.4491 0.056 Uiso 0.50 1 calc PR A 1
C814 C 0.8400(4) 0.0775(4) 0.4554(3) 0.0303(16) Uiso 0.50 1 d PD A 1
H81G H 0.8480 0.0270 0.4566 0.045 Uiso 0.50 1 calc PR A 1
H81H H 0.7879 0.0874 0.4381 0.045 Uiso 0.50 1 calc PR A 1
H81I H 0.8573 0.0960 0.4904 0.045 Uiso 0.50 1 calc PR A 1
C813 C 0.9652(4) 0.1352(8) 0.4378(6) 0.125(5) Uiso 0.50 1 d PD A 2
H81J H 0.9886 0.1453 0.4744 0.187 Uiso 0.50 1 calc PR A 2
H81K H 0.9666 0.1769 0.4181 0.187 Uiso 0.50 1 calc PR A 2
H81L H 0.9910 0.0971 0.4288 0.187 Uiso 0.50 1 calc PR A 2
C815 C 0.8848(7) 0.0712(6) 0.4706(3) 0.091(4) Uiso 0.50 1 d PD A 2
H81M H 0.9061 0.0993 0.5017 0.136 Uiso 0.50 1 calc PR A 2
H81N H 0.9141 0.0291 0.4736 0.136 Uiso 0.50 1 calc PR A 2
H81O H 0.8350 0.0580 0.4659 0.136 Uiso 0.50 1 calc PR A 2

loop_
_atom_site_aniso_label
_atom_site_aniso_U_11
_atom_site_aniso_U_22
_atom_site_aniso_U_33
_atom_site_aniso_U_23
_atom_site_aniso_U_13
_atom_site_aniso_U_12
Zr1 0.00976(13) 0.01055(14) 0.01414(15) 0.00122(11) 0.00351(11) 0.00075(11)
Zr2 0.00956(13) 0.01203(15) 0.01638(15) 0.00170(12) 0.00400(11) 0.00107(11)
S1 0.0116(3) 0.0129(3) 0.0144(4) 0.0015(3) 0.0041(3) 0.0000(3)
S2 0.0112(3) 0.0122(3) 0.0150(4) 0.0017(3) 0.0031(3) 0.0001(3)
O1 0.0122(10) 0.0169(11) 0.0172(11) -0.0004(9) 0.0021(8) 0.0007(8)
O2 0.0133(10) 0.0159(10) 0.0187(11) 0.0025(9) 0.0067(8) 0.0002(8)
O3 0.0155(10) 0.0156(11) 0.0221(12) 0.0001(9) 0.0024(9) 0.0018(8)
O4 0.0136(10) 0.0159(11) 0.0239(11) 0.0027(9) 0.0098(9) 0.0023(8)
O5 0.0134(10) 0.0118(10) 0.0155(10) 0.0012(8) 0.0046(8) 0.0014(8)
O6 0.0115(10) 0.0109(10) 0.0229(11) 0.0044(9) 0.0054(9) 0.0034(8)
O7 0.0136(10) 0.0142(10) 0.0133(10) -0.0014(8) 0.0039(8) 0.0010(8)
O8 0.0142(10) 0.0133(11) 0.0213(11) 0.0008(9) 0.0065(9) -0.0001(8)
C10 0.0125(14) 0.0265(18) 0.0163(16) -0.0008(13) 0.0033(12) 0.0016(13)
C11 0.0214(16) 0.0296(19) 0.0204(17) 0.0030(14) 0.0048(14) 0.0034(14)
C12 0.0323(19) 0.0267(19) 0.0222(18) 0.0076(15) 0.0066(15) 0.0080(15)
C13 0.046(2) 0.029(2) 0.037(2) 0.0020(17) 0.0153(19) -0.0031(17)
C14 0.047(2) 0.038(2) 0.052(3) 0.015(2) 0.006(2) 0.0187(19)
C15 0.0289(19) 0.046(2) 0.026(2) 0.0094(17) -0.0016(16) 0.0067(17)
C16 0.031(2) 0.052(3) 0.026(2) -0.0087(18) 0.0001(16) -0.0089(18)
C17 0.0257(19) 0.039(2) 0.035(2) -0.0140(18) 0.0024(16) -0.0068(16)
C18 0.0167(16) 0.0263(18) 0.0309(19) -0.0071(15) 0.0067(14) -0.0032(14)
C19 0.0189(17) 0.0198(18) 0.045(2) -0.0028(16) 0.0005(16) -0.0021(14)
C110 0.043(2) 0.025(2) 0.086(4) -0.019(2) 0.003(2) -0.0034(18)
C111 0.0236(19) 0.037(2) 0.051(3) 0.0132(19) 0.0033(18) -0.0039(16)
C20 0.0179(14) 0.0136(15) 0.0218(16) -0.0043(13) 0.0132(13) -0.0050(12)
C21 0.0196(15) 0.0223(17) 0.0192(16) -0.0011(13) 0.0072(13) -0.0072(13)
C22 0.0198(16) 0.0330(19) 0.0217(18) 0.0093(15) 0.0068(14) -0.0009(15)
C23 0.0303(19) 0.047(2) 0.028(2) 0.0130(17) 0.0012(16) -0.0086(17)
C24 0.0315(19) 0.032(2) 0.029(2) 0.0055(16) 0.0116(16) 0.0067(16)
C25 0.0331(18) 0.034(2) 0.0170(17) -0.0050(15) 0.0114(15) -0.0123(16)
C26 0.037(2) 0.031(2) 0.032(2) -0.0115(16) 0.0248(17) -0.0093(16)
C27 0.0280(18) 0.0182(17) 0.040(2) -0.0062(15) 0.0214(16) -0.0038(14)
C28 0.0188(15) 0.0131(15) 0.0257(17) -0.0030(13) 0.0111(13) -0.0042(12)
C29 0.0148(14) 0.0128(15) 0.0300(18) 0.0026(13) 0.0107(13) 0.0024(12)
C210 0.0252(18) 0.034(2) 0.033(2) 0.0056(16) 0.0065(15) -0.0081(15)
C211 0.0309(19) 0.0226(19) 0.049(2) 0.0043(17) 0.0175(18) 0.0088(15)
C30 0.0140(15) 0.0230(17) 0.0247(18) -0.0028(14) -0.0004(13) -0.0016(13)
C31 0.0280(18) 0.0268(19) 0.0248(19) -0.0003(15) -0.0023(15) 0.0029(15)
C32 0.041(2) 0.0196(18) 0.0230(19) 0.0004(14) -0.0061(16) 0.0057(16)
C33 0.061(3) 0.025(2) 0.035(2) -0.0026(17) 0.010(2) -0.0077(19)
C34 0.068(3) 0.036(2) 0.045(3) -0.006(2) -0.014(2) 0.020(2)
C35 0.048(2) 0.036(2) 0.032(2) -0.0015(18) -0.0115(18) 0.0031(19)
C36 0.045(2) 0.045(3) 0.037(2) -0.007(2) -0.0178(19) -0.001(2)
C37 0.032(2) 0.033(2) 0.050(3) -0.0164(19) -0.0040(19) -0.0070(17)
C38 0.0200(17) 0.0226(18) 0.038(2) -0.0022(16) 0.0004(15) -0.0004(14)
C39 0.0220(18) 0.0199(18) 0.057(3) -0.0047(17) 0.0027(18) -0.0057(15)
C310 0.030(2) 0.039(2) 0.082(3) 0.024(2) 0.009(2) -0.0066(18)
C311 0.047(3) 0.025(2) 0.095(4) -0.006(2) -0.011(3) -0.0007(19)
C40 0.0166(15) 0.0180(16) 0.0281(18) -0.0050(14) 0.0124(14) -0.0054(13)
C41 0.0202(16) 0.0294(18) 0.0267(18) -0.0052(15) 0.0122(14) -0.0079(14)
C42 0.0243(17) 0.045(2) 0.0268(19) 0.0043(17) 0.0132(15) -0.0005(16)
C43 0.042(2) 0.091(4) 0.030(2) 0.012(2) 0.0069(19) 0.005(2)
C44 0.046(2) 0.046(3) 0.059(3) 0.011(2) 0.025(2) 0.020(2)
C45 0.034(2) 0.041(2) 0.030(2) -0.0141(17) 0.0173(17) -0.0149(17)
C46 0.039(2) 0.037(2) 0.052(3) -0.0219(19) 0.033(2) -0.0073(18)
C47 0.0241(18) 0.027(2) 0.054(3) -0.0083(17) 0.0204(18) 0.0019(15)
C48 0.0169(15) 0.0153(16) 0.045(2) -0.0048(15) 0.0171(15) -0.0034(13)
C49 0.0153(15) 0.0184(17) 0.047(2) 0.0062(15) 0.0135(16) 0.0028(13)
C410 0.031(2) 0.026(2) 0.080(3) 0.016(2) 0.023(2) 0.0139(17)
C411 0.0228(18) 0.043(2) 0.046(2) 0.0117(19) 0.0089(17) -0.0043(16)
C50 0.0132(14) 0.0137(14) 0.0166(15) 0.0006(12) 0.0081(12) -0.0031(12)
C51 0.0126(14) 0.0161(15) 0.0136(15) 0.0010(12) 0.0048(12) -0.0026(12)
C52 0.0156(14) 0.0142(15) 0.0204(16) 0.0033(12) 0.0077(13) -0.0004(12)
C53 0.0203(15) 0.0190(16) 0.0156(16) -0.0014(13) 0.0085(13) -0.0027(13)
C54 0.0203(16) 0.0215(17) 0.0149(16) 0.0012(13) 0.0026(13) -0.0012(13)
C55 0.0159(14) 0.0146(15) 0.0178(16) 0.0027(12) 0.0049(12) 0.0000(12)
C56 0.0301(18) 0.0257(18) 0.0191(17) -0.0011(14) 0.0108(15) 0.0040(14)
C57 0.059(3) 0.032(2) 0.0198(19) -0.0098(16) 0.0011(18) 0.0149(19)
C58 0.059(3) 0.037(2) 0.041(2) -0.0030(18) 0.038(2) 0.0012(19)
C59 0.0215(16) 0.0246(18) 0.0181(17) -0.0049(13) 0.0046(14) 0.0050(14)
C510 0.0286(18) 0.0217(18) 0.031(2) -0.0030(15) 0.0069(16) -0.0015(14)
C511 0.042(2) 0.047(3) 0.051(3) -0.013(2) 0.011(2) -0.017(2)
C512 0.058(3) 0.023(2) 0.075(3) 0.013(2) 0.026(2) 0.0080(19)
C513 0.054(2) 0.032(2) 0.047(2) -0.0044(18) 0.032(2) -0.0134(19)
C60 0.0125(14) 0.0109(14) 0.0160(15) -0.0003(12) 0.0040(12) 0.0015(11)
C61 0.0148(14) 0.0114(14) 0.0132(15) -0.0006(12) 0.0045(12) -0.0020(11)
C62 0.0131(14) 0.0146(15) 0.0133(15) -0.0011(12) 0.0059(12) 0.0007(12)
C63 0.0160(14) 0.0135(15) 0.0133(15) -0.0008(12) 0.0042(12) 0.0011(12)
C64 0.0196(15) 0.0132(15) 0.0233(17) 0.0028(13) 0.0104(13) -0.0027(12)
C65 0.0137(14) 0.0171(16) 0.0258(18) 0.0023(13) 0.0098(13) 0.0014(12)
C66 0.0178(15) 0.0131(15) 0.0213(16) 0.0017(12) 0.0099(13) 0.0027(12)
C67 0.0224(16) 0.0167(16) 0.0274(18) 0.0048(13) 0.0131(14) 0.0066(13)
C68 0.0246(17) 0.0171(16) 0.0255(18) -0.0006(13) 0.0081(14) 0.0017(13)
C69 0.0236(16) 0.0193(16) 0.0254(18) 0.0101(14) 0.0126(14) 0.0054(13)
C610 0.0278(18) 0.034(2) 0.0205(18) 0.0055(15) 0.0090(15) 0.0064(15)
C611 0.028(2) 0.072(3) 0.030(2) -0.013(2) 0.0039(17) -0.005(2)
C612 0.074(3) 0.057(3) 0.029(2) 0.019(2) 0.022(2) 0.030(2)
C613 0.040(2) 0.031(2) 0.0197(18) -0.0024(15) 0.0120(16) 0.0011(16)
C70 0.0135(14) 0.0131(14) 0.0157(15) 0.0002(12) 0.0073(12) -0.0016(12)
C71 0.0101(13) 0.0155(15) 0.0160(15) 0.0029(12) 0.0036(12) 0.0005(11)
C72 0.0178(15) 0.0158(15) 0.0196(16) 0.0017(13) 0.0081(13) 0.0045(12)
C73 0.0220(16) 0.0166(15) 0.0167(16) 0.0002(12) 0.0077(13) 0.0013(13)
C74 0.0197(16) 0.0240(17) 0.0144(16) 0.0006(13) 0.0055(13) 0.0013(13)
C75 0.0177(15) 0.0211(16) 0.0180(16) 0.0047(13) 0.0068(13) 0.0065(13)
C76 0.039(2) 0.0252(18) 0.0173(17) -0.0015(14) 0.0085(15) 0.0107(15)
C77 0.106(4) 0.052(3) 0.021(2) -0.0168(19) -0.017(2) 0.050(3)
C78 0.115(4) 0.030(2) 0.073(3) 0.010(2) 0.081(3) 0.014(2)
C79 0.0245(17) 0.0222(17) 0.0195(17) -0.0053(13) 0.0061(14) 0.0035(14)
C710 0.034(2) 0.036(2) 0.032(2) -0.0082(17) 0.0131(17) -0.0080(17)
C711 0.057(3) 0.147(5) 0.048(3) -0.043(3) 0.029(3) -0.061(3)
C713 0.046(2) 0.034(2) 0.033(2) 0.0010(17) 0.0206(18) -0.0098(18)
C80 0.0143(14) 0.0123(14) 0.0145(15) 0.0010(12) 0.0026(12) 0.0020(12)
C81 0.0145(14) 0.0143(15) 0.0114(15) 0.0008(12) 0.0032(12) -0.0013(12)
C82 0.0125(14) 0.0171(15) 0.0123(15) -0.0015(12) 0.0028(12) 0.0003(12)
C83 0.0170(15) 0.0130(15) 0.0160(16) 0.0015(12) 0.0047(12) 0.0018(12)
C84 0.0207(16) 0.0136(15) 0.0231(17) 0.0015(13) 0.0097(14) -0.0006(12)
C85 0.0149(14) 0.0163(15) 0.0206(17) -0.0011(13) 0.0065(13) -0.0016(12)
C86 0.0193(15) 0.0157(15) 0.0218(17) 0.0031(13) 0.0060(13) 0.0037(13)
C87 0.0325(19) 0.0187(17) 0.032(2) -0.0017(15) 0.0100(16) 0.0054(14)
C88 0.0250(18) 0.0216(18) 0.064(3) 0.0141(18) 0.0184(19) 0.0080(15)
C89 0.046(2) 0.0174(17) 0.0263(19) 0.0051(14) 0.0143(17) 0.0111(16)
C810 0.054(3) 0.047(3) 0.027(2) -0.0002(18) 0.0113(19) 0.021(2)

loop_
_atom_type_symbol
_atom_type_description
_atom_type_scat_dispersion_real
_atom_type_scat_dispersion_imag
_atom_type_scat_source
C C 0.0033 0.0016 'International Tables Vol C Tables 4.2.6.8 and 6.1.1.4'
H H 0.0000 0.0000 'International Tables Vol C Tables 4.2.6.8 and 6.1.1.4'
O O 0.0106 0.0060 'International Tables Vol C Tables 4.2.6.8 and 6.1.1.4'
S S 0.1246 0.1234 'International Tables Vol C Tables 4.2.6.8 and 6.1.1.4'
Zr Zr -2.9673 0.5597 'International Tables Vol C Tables 4.2.6.8 and 6.1.1.4'

loop_
_geom_angle_atom_site_label_1
_geom_angle_atom_site_label_2
_geom_angle_atom_site_label_3
_geom_angle
O1 Zr1 O2 98.95(8)
O1 Zr1 O8 107.00(8)
O2 Zr1 O8 102.06(8)
O1 Zr1 O7 92.22(8)
O2 Zr1 O7 161.83(8)
O8 Zr1 O7 88.16(8)
O1 Zr1 O5 157.13(8)
O2 Zr1 O5 91.42(8)
O8 Zr1 O5 90.49(8)
O7 Zr1 O5 73.32(7)
O1 Zr1 S1 92.43(6)
O2 Zr1 S1 75.70(6)
O8 Zr1 S1 160.51(6)
O7 Zr1 S1 89.62(5)
O5 Zr1 S1 70.35(5)
O1 Zr1 Zr2 127.03(6)
O2 Zr1 Zr2 127.35(6)
O8 Zr1 Zr2 88.82(6)
O7 Zr1 Zr2 36.81(5)
O5 Zr1 Zr2 36.51(5)
S1 Zr1 Zr2 77.956(17)
O3 Zr2 O4 98.69(8)
O3 Zr2 O6 107.28(8)
O4 Zr2 O6 102.28(8)
O3 Zr2 O5 89.82(8)
O4 Zr2 O5 163.22(8)
O6 Zr2 O5 88.79(7)
O3 Zr2 O7 155.39(8)
O4 Zr2 O7 93.62(8)
O6 Zr2 O7 90.63(8)
O5 Zr2 O7 73.46(7)
O3 Zr2 S2 92.27(6)
O4 Zr2 S2 74.47(6)
O6 Zr2 S2 160.45(6)
O5 Zr2 S2 90.86(5)
O7 Zr2 S2 70.58(5)
O3 Zr2 Zr1 124.25(6)
O4 Zr2 Zr1 129.50(6)
O6 Zr2 Zr1 89.99(6)
O5 Zr2 Zr1 36.69(5)
O7 Zr2 Zr1 36.77(5)
S2 Zr2 Zr1 78.251(17)
C51 S1 C61 99.89(13)
C51 S1 Zr1 91.95(9)
C61 S1 Zr1 128.80(10)
C71 S2 C81 100.49(13)
C71 S2 Zr2 91.74(9)
C81 S2 Zr2 128.27(10)
C10 O1 Zr1 169.49(19)
C20 O2 Zr1 169.69(18)
C30 O3 Zr2 173.8(2)
C40 O4 Zr2 169.67(19)
C50 O5 Zr2 115.92(16)
C50 O5 Zr1 120.89(16)
Zr2 O5 Zr1 106.80(8)
C60 O6 Zr2 164.88(18)
C70 O7 Zr1 115.57(16)
C70 O7 Zr2 121.19(16)
Zr1 O7 Zr2 106.42(8)
C80 O8 Zr1 166.78(18)
O1 C10 C18 118.4(3)
O1 C10 C11 118.6(3)
C18 C10 C11 123.0(3)
C15 C11 C10 116.9(3)
C15 C11 C12 122.2(3)
C10 C11 C12 120.9(3)
C11 C12 C14 113.5(3)
C11 C12 C13 111.5(3)
C14 C12 C13 110.2(3)
C11 C12 H12 107.1
C14 C12 H12 107.1
C13 C12 H12 107.1
C12 C13 H13A 109.5
C12 C13 H13B 109.5
H13A C13 H13B 109.5
C12 C13 H13C 109.5
H13A C13 H13C 109.5
H13B C13 H13C 109.5
C12 C14 H14A 109.5
C12 C14 H14B 109.5
H14A C14 H14B 109.5
C12 C14 H14C 109.5
H14A C14 H14C 109.5
H14B C14 H14C 109.5
C16 C15 C11 120.9(3)
C16 C15 H15 119.6
C11 C15 H15 119.6
C17 C16 C15 120.7(3)
C17 C16 H16 119.6
C15 C16 H16 119.6
C16 C17 C18 121.2(3)
C16 C17 H17 119.4
C18 C17 H17 119.4
C17 C18 C10 117.3(3)
C17 C18 C19 122.7(3)
C10 C18 C19 119.9(3)
C18 C19 C111 110.1(3)
C18 C19 C110 113.7(3)
C111 C19 C110 110.8(3)
C18 C19 H19 107.3
C111 C19 H19 107.3
C110 C19 H19 107.3
C19 C110 H11A 109.5
C19 C110 H11B 109.5
H11A C110 H11B 109.5
C19 C110 H11C 109.5
H11A C110 H11C 109.5
H11B C110 H11C 109.5
C19 C111 H11D 109.5
C19 C111 H11E 109.5
H11D C111 H11E 109.5
C19 C111 H11F 109.5
H11D C111 H11F 109.5
H11E C111 H11F 109.5
O2 C20 C21 118.7(3)
O2 C20 C28 119.2(3)
C21 C20 C28 122.1(3)
C25 C21 C20 118.0(3)
C25 C21 C22 122.4(3)
C20 C21 C22 119.5(3)
C21 C22 C23 113.7(3)
C21 C22 C24 110.0(3)
C23 C22 C24 110.3(3)
C21 C22 H22 107.5
C23 C22 H22 107.5
C24 C22 H22 107.5
C22 C23 H23A 109.5
C22 C23 H23B 109.5
H23A C23 H23B 109.5
C22 C23 H23C 109.5
H23A C23 H23C 109.5
H23B C23 H23C 109.5
C22 C24 H24A 109.5
C22 C24 H24B 109.5
H24A C24 H24B 109.5
C22 C24 H24C 109.5
H24A C24 H24C 109.5
H24B C24 H24C 109.5
C26 C25 C21 121.0(3)
C26 C25 H25 119.5
C21 C25 H25 119.5
C27 C26 C25 120.2(3)
C27 C26 H26 119.9
C25 C26 H26 119.9
C26 C27 C28 121.2(3)
C26 C27 H27 119.4
C28 C27 H27 119.4
C27 C28 C20 117.6(3)
C27 C28 C29 121.4(3)
C20 C28 C29 121.0(3)
C28 C29 C210 111.5(2)
C28 C29 C211 111.8(3)
C210 C29 C211 110.8(3)
C28 C29 H29 107.5
C210 C29 H29 107.5
C211 C29 H29 107.5
C29 C210 H21A 109.5
C29 C210 H21B 109.5
H21A C210 H21B 109.5
C29 C210 H21C 109.5
H21A C210 H21C 109.5
H21B C210 H21C 109.5
C29 C211 H21D 109.5
C29 C211 H21E 109.5
H21D C211 H21E 109.5
C29 C211 H21F 109.5
H21D C211 H21F 109.5
H21E C211 H21F 109.5
O3 C30 C38 117.9(3)
O3 C30 C31 119.7(3)
C38 C30 C31 122.4(3)
C35 C31 C30 117.7(3)
C35 C31 C32 121.5(3)
C30 C31 C32 120.7(3)
C31 C32 C33 110.6(3)
C31 C32 C34 113.5(3)
C33 C32 C34 110.4(3)
C31 C32 H32 107.3
C33 C32 H32 107.3
C34 C32 H32 107.3
C32 C33 H33A 109.5
C32 C33 H33B 109.5
H33A C33 H33B 109.5
C32 C33 H33C 109.5
H33A C33 H33C 109.5
H33B C33 H33C 109.5
C32 C34 H34A 109.5
C32 C34 H34B 109.5
H34A C34 H34B 109.5
C32 C34 H34C 109.5
H34A C34 H34C 109.5
H34B C34 H34C 109.5
C31 C35 C36 121.1(4)
C31 C35 H35 119.4
C36 C35 H35 119.4
C37 C36 C35 120.6(4)
C37 C36 H36 119.7
C35 C36 H36 119.7
C36 C37 C38 120.6(3)
C36 C37 H37 119.7
C38 C37 H37 119.7
C30 C38 C37 117.5(3)
C30 C38 C39 120.0(3)
C37 C38 C39 122.5(3)
C38 C39 C311 113.7(3)
C38 C39 C310 110.7(3)
C311 C39 C310 110.8(3)
C38 C39 H39 107.1
C311 C39 H39 107.1
C310 C39 H39 107.1
C39 C310 H31A 109.5
C39 C310 H31B 109.5
H31A C310 H31B 109.5
C39 C310 H31C 109.5
H31A C310 H31C 109.5
H31B C310 H31C 109.5
C39 C311 H31D 109.5
C39 C311 H31E 109.5
H31D C311 H31E 109.5
C39 C311 H31F 109.5
H31D C311 H31F 109.5
H31E C311 H31F 109.5
O4 C40 C41 118.2(3)
O4 C40 C48 119.5(3)
C41 C40 C48 122.3(3)
C45 C41 C40 117.6(3)
C45 C41 C42 122.3(3)
C40 C41 C42 120.1(3)
C41 C42 C44 109.9(3)
C41 C42 C43 113.5(3)
C44 C42 C43 111.4(3)
C41 C42 H42 107.2
C44 C42 H42 107.2
C43 C42 H42 107.2
C42 C43 H43A 109.5
C42 C43 H43B 109.5
H43A C43 H43B 109.5
C42 C43 H43C 109.5
H43A C43 H43C 109.5
H43B C43 H43C 109.5
C42 C44 H44A 109.5
C42 C44 H44B 109.5
H44A C44 H44B 109.5
C42 C44 H44C 109.5
H44A C44 H44C 109.5
H44B C44 H44C 109.5
C41 C45 C46 121.0(3)
C41 C45 H45 119.5
C46 C45 H45 119.5
C47 C46 C45 120.3(3)
C47 C46 H46 119.8
C45 C46 H46 119.8
C46 C47 C48 121.5(3)
C46 C47 H47 119.3
C48 C47 H47 119.3
C47 C48 C40 117.3(3)
C47 C48 C49 120.8(3)
C40 C48 C49 121.8(3)
C48 C49 C410 112.0(3)
C48 C49 C411 111.3(3)
C410 C49 C411 111.0(3)
C48 C49 H49 107.4
C410 C49 H49 107.4
C411 C49 H49 107.4
C49 C410 H41A 109.5
C49 C410 H41B 109.5
H41A C410 H41B 109.5
C49 C410 H41C 109.5
H41A C410 H41C 109.5
H41B C410 H41C 109.5
C49 C411 H41D 109.5
C49 C411 H41E 109.5
H41D C411 H41E 109.5
C49 C411 H41F 109.5
H41D C411 H41F 109.5
H41E C411 H41F 109.5
O5 C50 C55 121.8(2)
O5 C50 C51 119.7(2)
C55 C50 C51 118.5(3)
C52 C51 C50 120.7(3)
C52 C51 S1 120.6(2)
C50 C51 S1 118.6(2)
C51 C52 C53 121.3(3)
C51 C52 H52 119.4
C53 C52 H52 119.4
C52 C53 C54 117.1(3)
C52 C53 C56 120.6(3)
C54 C53 C56 121.8(3)
C55 C54 C53 122.0(3)
C55 C54 H54 119.0
C53 C54 H54 119.0
C50 C55 C54 120.2(3)
C50 C55 H55 119.9
C54 C55 H55 119.9
C57 C56 C53 111.5(3)
C57 C56 C58 107.2(3)
C53 C56 C58 104.9(3)
C57 C56 C59 111.8(3)
C53 C56 C59 114.4(3)
C58 C56 C59 106.4(3)
C56 C57 H57A 109.5
C56 C57 H57B 109.5
H57A C57 H57B 109.5
C56 C57 H57C 109.5
H57A C57 H57C 109.5
H57B C57 H57C 109.5
C56 C58 H58A 109.5
C56 C58 H58B 109.5
H58A C58 H58B 109.5
C56 C58 H58C 109.5
H58A C58 H58C 109.5
H58B C58 H58C 109.5
C510 C59 C56 124.5(3)
C510 C59 H59A 106.2
C56 C59 H59A 106.2
C510 C59 H59B 106.2
C56 C59 H59B 106.2
H59A C59 H59B 106.4
C513 C510 C511 108.5(3)
C513 C510 C512 108.5(3)
C511 C510 C512 107.5(3)
C513 C510 C59 113.5(3)
C511 C510 C59 113.1(3)
C512 C510 C59 105.4(3)
C510 C511 H51A 109.5
C510 C511 H51B 109.5
H51A C511 H51B 109.5
C510 C511 H51C 109.5
H51A C511 H51C 109.5
H51B C511 H51C 109.5
C510 C512 H51D 109.5
C510 C512 H51E 109.5
H51D C512 H51E 109.5
C510 C512 H51F 109.5
H51D C512 H51F 109.5
H51E C512 H51F 109.5
C510 C513 H51G 109.5
C510 C513 H51H 109.5
H51G C513 H51H 109.5
C510 C513 H51I 109.5
H51G C513 H51I 109.5
H51H C513 H51I 109.5
O6 C60 C65 119.8(2)
O6 C60 C61 122.5(2)
C65 C60 C61 117.7(3)
C62 C61 C60 120.7(3)
C62 C61 S1 116.3(2)
C60 C61 S1 122.8(2)
C63 C62 C61 121.9(3)
C63 C62 H62 119.1
C61 C62 H62 119.1
C62 C63 C64 116.2(3)
C62 C63 C66 122.3(3)
C64 C63 C66 121.4(3)
C65 C64 C63 122.5(3)
C65 C64 H64 118.8
C63 C64 H64 118.8
C64 C65 C60 120.9(3)
C64 C65 H65 119.5
C60 C65 H65 119.5
C63 C66 C67 112.1(2)
C63 C66 C68 107.7(2)
C67 C66 C68 106.3(2)
C63 C66 C69 113.1(2)
C67 C66 C69 111.5(2)
C68 C66 C69 105.7(2)
C66 C67 H67A 109.5
C66 C67 H67B 109.5
H67A C67 H67B 109.5
C66 C67 H67C 109.5
H67A C67 H67C 109.5
H67B C67 H67C 109.5
C66 C68 H68A 109.5
C66 C68 H68B 109.5
H68A C68 H68B 109.5
C66 C68 H68C 109.5
H68A C68 H68C 109.5
H68B C68 H68C 109.5
C610 C69 C66 124.5(3)
C610 C69 H69A 106.2
C66 C69 H69A 106.2
C610 C69 H69B 106.2
C66 C69 H69B 106.2
H69A C69 H69B 106.4
C613 C610 C611 108.4(3)
C613 C610 C612 108.1(3)
C611 C610 C612 108.5(3)
C613 C610 C69 112.0(3)
C611 C610 C69 113.8(3)
C612 C610 C69 105.8(3)
C610 C611 H61A 109.5
C610 C611 H61B 109.5
H61A C611 H61B 109.5
C610 C611 H61C 109.5
H61A C611 H61C 109.5
H61B C611 H61C 109.5
C610 C612 H61D 109.5
C610 C612 H61E 109.5
H61D C612 H61E 109.5
C610 C612 H61F 109.5
H61D C612 H61F 109.5
H61E C612 H61F 109.5
C610 C613 H61G 109.5
C610 C613 H61H 109.5
H61G C613 H61H 109.5
C610 C613 H61I 109.5
H61G C613 H61I 109.5
H61H C613 H61I 109.5
O7 C70 C75 122.2(2)
O7 C70 C71 119.4(2)
C75 C70 C71 118.4(3)
C72 C71 C70 120.8(3)
C72 C71 S2 120.0(2)
C70 C71 S2 119.2(2)
C71 C72 C73 121.4(3)
C71 C72 H72 119.3
C73 C72 H72 119.3
C72 C73 C74 116.5(3)
C72 C73 C76 120.4(3)
C74 C73 C76 122.9(3)
C75 C74 C73 122.8(3)
C75 C74 H74 118.6
C73 C74 H74 118.6
C70 C75 C74 120.0(3)
C70 C75 H75 120.0
C74 C75 H75 120.0
C73 C76 C77 111.3(3)
C73 C76 C78 106.0(3)
C77 C76 C78 107.1(3)
C73 C76 C79 114.9(3)
C77 C76 C79 111.3(3)
C78 C76 C79 105.7(3)
C76 C77 H77A 109.5
C76 C77 H77B 109.5
H77A C77 H77B 109.5
C76 C77 H77C 109.5
H77A C77 H77C 109.5
H77B C77 H77C 109.5
C76 C78 H78A 109.5
C76 C78 H78B 109.5
H78A C78 H78B 109.5
C76 C78 H78C 109.5
H78A C78 H78C 109.5
H78B C78 H78C 109.5
C710 C79 C76 125.2(3)
C710 C79 H79A 106.0
C76 C79 H79A 106.0
C710 C79 H79B 106.0
C76 C79 H79B 106.0
H79A C79 H79B 106.3
C713 C710 C711 108.2(3)
C713 C710 C712 107.7(3)
C711 C710 C712 108.7(4)
C713 C710 C79 113.3(3)
C711 C710 C79 113.7(3)
C712 C710 C79 105.0(3)
C710 C711 H71A 109.5
C710 C711 H71B 109.5
H71A C711 H71B 109.5
C710 C711 H71C 109.5
H71A C711 H71C 109.5
H71B C711 H71C 109.5
C710 C712 H71D 109.5
C710 C712 H71E 109.5
H71D C712 H71E 109.5
C710 C712 H71F 109.5
H71D C712 H71F 109.5
H71E C712 H71F 109.5
C710 C713 H71G 109.5
C710 C713 H71H 109.5
H71G C713 H71H 109.5
C710 C713 H71I 109.5
H71G C713 H71I 109.5
H71H C713 H71I 109.5
O8 C80 C85 120.5(3)
O8 C80 C81 121.9(3)
C85 C80 C81 117.6(3)
C82 C81 C80 120.6(3)
C82 C81 S2 116.9(2)
C80 C81 S2 122.5(2)
C83 C82 C81 121.9(3)
C83 C82 H82 119.1
C81 C82 H82 119.1
C82 C83 C84 116.5(3)
C82 C83 C86 122.6(3)
C84 C83 C86 120.8(3)
C85 C84 C83 122.2(3)
C85 C84 H84A 118.9
C83 C84 H84A 118.9
C84 C85 C80 121.2(3)
C84 C85 H85 119.4
C80 C85 H85 119.4
C88 C86 C83 112.5(2)
C88 C86 C87 106.9(3)
C83 C86 C87 106.8(2)
C88 C86 C89 112.5(3)
C83 C86 C89 112.9(2)
C87 C86 C89 104.6(3)
C86 C87 H87A 109.5
C86 C87 H87B 109.5
H87A C87 H87B 109.5
C86 C87 H87C 109.5
H87A C87 H87C 109.5
H87B C87 H87C 109.5
C86 C88 H88A 109.5
C86 C88 H88B 109.5
H88A C88 H88B 109.5
C86 C88 H88C 109.5
H88A C88 H88C 109.5
H88B C88 H88C 109.5
C810 C89 C86 124.3(3)
C810 C89 H89A 106.2
C86 C89 H89A 106.2
C810 C89 H89B 106.2
C86 C89 H89B 106.2
H89A C89 H89B 106.4
C811 C810 C812 121.5(5)
C811 C810 C815 114.9(6)
C812 C810 C815 73.0(6)
C811 C810 C89 114.5(3)
C812 C810 C89 110.5(4)
C815 C810 C89 116.2(6)
C811 C810 C813 89.8(6)
C812 C810 C813 37.9(6)
C815 C810 C813 105.1(8)
C89 C810 C813 112.8(6)
C811 C810 C814 102.0(4)
C812 C810 C814 103.8(5)
C815 C810 C814 31.2(5)
C89 C810 C814 101.2(4)
C813 C810 C814 135.3(7)
C810 C811 H81A 109.5
C810 C811 H81B 109.5
H81A C811 H81B 109.5
C810 C811 H81C 109.5
H81A C811 H81C 109.5
H81B C811 H81C 109.5
C810 C812 H81D 109.5
C810 C812 H81E 109.5
C810 C812 H81F 109.5
C810 C814 H81G 109.5
C810 C814 H81H 109.5
C810 C814 H81I 109.5
C810 C813 H81J 109.5
C810 C813 H81K 109.5
H81J C813 H81K 109.5
C810 C813 H81L 109.5
H81J C813 H81L 109.5
H81K C813 H81L 109.5
C810 C815 H81M 109.5
C810 C815 H81N 109.5
H81M C815 H81N 109.5
C810 C815 H81O 109.5
H81M C815 H81O 109.5
H81N C815 H81O 109.5

loop_
_geom_bond_atom_site_label_1
_geom_bond_atom_site_label_2
_geom_bond_distance
Zr1 O1 1.948(2)
Zr1 O2 1.950(2)
Zr1 O8 1.955(2)
Zr1 O7 2.2069(19)
Zr1 O5 2.2069(19)
Zr1 S1 2.8482(10)
Zr1 Zr2 3.5363(9)
Zr2 O3 1.942(2)
Zr2 O4 1.947(2)
Zr2 O6 1.9616(19)
Zr2 O5 2.1979(19)
Zr2 O7 2.2087(19)
Zr2 S2 2.8489(10)
S1 C51 1.780(3)
S1 C61 1.787(3)
S2 C71 1.778(3)
S2 C81 1.784(3)
O1 C10 1.374(3)
O2 C20 1.366(3)
O3 C30 1.367(3)
O4 C40 1.366(3)
O5 C50 1.382(3)
O6 C60 1.350(3)
O7 C70 1.382(3)
O8 C80 1.353(3)
C10 C18 1.400(4)
C10 C11 1.403(4)
C11 C15 1.402(4)
C11 C12 1.513(5)
C12 C14 1.532(5)
C12 C13 1.532(5)
C12 H12 1.0000
C13 H13A 0.9800
C13 H13B 0.9800
C13 H13C 0.9800
C14 H14A 0.9800
C14 H14B 0.9800
C14 H14C 0.9800
C15 C16 1.386(5)
C15 H15 0.9500
C16 C17 1.372(5)
C16 H16 0.9500
C17 C18 1.395(4)
C17 H17 0.9500
C18 C19 1.512(5)
C19 C111 1.527(5)
C19 C110 1.532(5)
C19 H19 1.0000
C110 H11A 0.9800
C110 H11B 0.9800
C110 H11C 0.9800
C111 H11D 0.9800
C111 H11E 0.9800
C111 H11F 0.9800
C20 C21 1.404(4)
C20 C28 1.405(4)
C21 C25 1.391(4)
C21 C22 1.520(4)
C22 C23 1.527(4)
C22 C24 1.536(5)
C22 H22 1.0000
C23 H23A 0.9800
C23 H23B 0.9800
C23 H23C 0.9800
C24 H24A 0.9800
C24 H24B 0.9800
C24 H24C 0.9800
C25 C26 1.384(5)
C25 H25 0.9500
C26 C27 1.383(5)
C26 H26 0.9500
C27 C28 1.395(4)
C27 H27 0.9500
C28 C29 1.524(4)
C29 C210 1.528(4)
C29 C211 1.528(4)
C29 H29 1.0000
C210 H21A 0.9800
C210 H21B 0.9800
C210 H21C 0.9800
C211 H21D 0.9800
C211 H21E 0.9800
C211 H21F 0.9800
C30 C38 1.401(4)
C30 C31 1.402(4)
C31 C35 1.383(5)
C31 C32 1.522(5)
C32 C33 1.524(5)
C32 C34 1.526(5)
C32 H32 1.0000
C33 H33A 0.9800
C33 H33B 0.9800
C33 H33C 0.9800
C34 H34A 0.9800
C34 H34B 0.9800
C34 H34C 0.9800
C35 C36 1.383(5)
C35 H35 0.9500
C36 C37 1.378(5)
C36 H36 0.9500
C37 C38 1.402(5)
C37 H37 0.9500
C38 C39 1.517(5)
C39 C311 1.533(5)
C39 C310 1.540(6)
C39 H39 1.0000
C310 H31A 0.9800
C310 H31B 0.9800
C310 H31C 0.9800
C311 H31D 0.9800
C311 H31E 0.9800
C311 H31F 0.9800
C40 C41 1.407(4)
C40 C48 1.407(4)
C41 C45 1.391(4)
C41 C42 1.513(5)
C42 C44 1.518(5)
C42 C43 1.534(5)
C42 H42 1.0000
C43 H43A 0.9800
C43 H43B 0.9800
C43 H43C 0.9800
C44 H44A 0.9800
C44 H44B 0.9800
C44 H44C 0.9800
C45 C46 1.392(5)
C45 H45 0.9500
C46 C47 1.372(5)
C46 H46 0.9500
C47 C48 1.398(4)
C47 H47 0.9500
C48 C49 1.517(5)
C49 C410 1.533(4)
C49 C411 1.536(4)
C49 H49 1.0000
C410 H41A 0.9800
C410 H41B 0.9800
C410 H41C 0.9800
C411 H41D 0.9800
C411 H41E 0.9800
C411 H41F 0.9800
C50 C55 1.386(4)
C50 C51 1.398(4)
C51 C52 1.390(4)
C52 C53 1.396(4)
C52 H52 0.9500
C53 C54 1.398(4)
C53 C56 1.538(4)
C54 C55 1.391(4)
C54 H54 0.9500
C55 H55 0.9500
C56 C57 1.532(5)
C56 C58 1.551(5)
C56 C59 1.552(4)
C57 H57A 0.9800
C57 H57B 0.9800
C57 H57C 0.9800
C58 H58A 0.9800
C58 H58B 0.9800
C58 H58C 0.9800
C59 C510 1.547(4)
C59 H59A 0.9900
C59 H59B 0.9900
C510 C513 1.533(5)
C510 C511 1.535(5)
C510 C512 1.537(5)
C511 H51A 0.9800
C511 H51B 0.9800
C511 H51C 0.9800
C512 H51D 0.9800
C512 H51E 0.9800
C512 H51F 0.9800
C513 H51G 0.9800
C513 H51H 0.9800
C513 H51I 0.9800
C60 C65 1.397(4)
C60 C61 1.400(4)
C61 C62 1.399(4)
C62 C63 1.398(4)
C62 H62 0.9500
C63 C64 1.404(4)
C63 C66 1.532(4)
C64 C65 1.380(4)
C64 H64 0.9500
C65 H65 0.9500
C66 C67 1.541(4)
C66 C68 1.547(4)
C66 C69 1.561(4)
C67 H67A 0.9800
C67 H67B 0.9800
C67 H67C 0.9800
C68 H68A 0.9800
C68 H68B 0.9800
C68 H68C 0.9800
C69 C610 1.542(4)
C69 H69A 0.9900
C69 H69B 0.9900
C610 C613 1.531(4)
C610 C611 1.537(5)
C610 C612 1.538(5)
C611 H61A 0.9800
C611 H61B 0.9800
C611 H61C 0.9800
C612 H61D 0.9800
C612 H61E 0.9800
C612 H61F 0.9800
C613 H61G 0.9800
C613 H61H 0.9800
C613 H61I 0.9800
C70 C75 1.385(4)
C70 C71 1.399(4)
C71 C72 1.395(4)
C72 C73 1.396(4)
C72 H72 0.9500
C73 C74 1.396(4)
C73 C76 1.531(4)
C74 C75 1.390(4)
C74 H74 0.9500
C75 H75 0.9500
C76 C77 1.536(5)
C76 C78 1.540(5)
C76 C79 1.553(4)
C77 H77A 0.9800
C77 H77B 0.9800
C77 H77C 0.9800
C78 H78A 0.9800
C78 H78B 0.9800
C78 H78C 0.9800
C79 C710 1.550(5)
C79 H79A 0.9900
C79 H79B 0.9900
C710 C713 1.527(5)
C710 C711 1.529(5)
C710 C712 1.540(6)
C711 H71A 0.9800
C711 H71B 0.9800
C711 H71C 0.9800
C712 H71D 0.9800
C712 H71E 0.9800
C712 H71F 0.9800
C713 H71G 0.9800
C713 H71H 0.9800
C713 H71I 0.9800
C80 C85 1.395(4)
C80 C81 1.401(4)
C81 C82 1.397(4)
C82 C83 1.397(4)
C82 H82 0.9500
C83 C84 1.401(4)
C83 C86 1.539(4)
C84 C85 1.377(4)
C84 H84A 0.9500
C85 H85 0.9500
C86 C88 1.524(4)
C86 C87 1.543(4)
C86 C89 1.554(4)
C87 H87A 0.9800
C87 H87B 0.9800
C87 H87C 0.9800
C88 H88A 0.9800
C88 H88B 0.9800
C88 H88C 0.9800
C89 C810 1.547(5)
C89 H89A 0.9900
C89 H89B 0.9900
C810 C811 1.472(5)
C810 C812 1.513(8)
C810 C815 1.513(5)
C810 C813 1.577(5)
C810 C814 1.587(4)
C811 H81A 0.9800
C811 H81B 0.9800
C811 H81C 0.9800
C812 H81D 0.9800
C812 H81E 0.9800
C812 H81F 0.9800
C814 H81G 0.9800
C814 H81H 0.9800
C814 H81I 0.9800
C813 H81J 0.9800
C813 H81K 0.9800
C813 H81L 0.9800
C815 H81M 0.9800
C815 H81N 0.9800
C815 H81O 0.9800

loop_
_geom_torsion_atom_site_label_1
_geom_torsion_atom_site_label_2
_geom_torsion_atom_site_label_3
_geom_torsion_atom_site_label_4
_geom_torsion
O1 Zr1 Zr2 O3 -179.90(10)
O2 Zr1 Zr2 O3 34.94(10)
O8 Zr1 Zr2 O3 -69.37(9)
O7 Zr1 Zr2 O3 -157.88(11)
O5 Zr1 Zr2 O3 23.06(11)
S1 Zr1 Zr2 O3 96.23(7)
O1 Zr1 Zr2 O4 -36.95(10)
O2 Zr1 Zr2 O4 177.90(11)
O8 Zr1 Zr2 O4 73.58(9)
O7 Zr1 Zr2 O4 -14.92(11)
O5 Zr1 Zr2 O4 166.01(11)
S1 Zr1 Zr2 O4 -120.82(8)
O1 Zr1 Zr2 O6 69.04(9)
O2 Zr1 Zr2 O6 -76.11(9)
O8 Zr1 Zr2 O6 179.58(8)
O7 Zr1 Zr2 O6 91.07(10)
O5 Zr1 Zr2 O6 -87.99(10)
S1 Zr1 Zr2 O6 -14.83(6)
O1 Zr1 Zr2 O5 157.04(11)
O2 Zr1 Zr2 O5 11.88(11)
O8 Zr1 Zr2 O5 -92.43(10)
O7 Zr1 Zr2 O5 179.06(12)
S1 Zr1 Zr2 O5 73.16(8)
O1 Zr1 Zr2 O7 -22.03(11)
O2 Zr1 Zr2 O7 -167.18(11)
O8 Zr1 Zr2 O7 88.51(10)
O5 Zr1 Zr2 O7 -179.06(12)
S1 Zr1 Zr2 O7 -105.90(8)
O1 Zr1 Zr2 S2 -95.22(7)
O2 Zr1 Zr2 S2 119.62(7)
O8 Zr1 Zr2 S2 15.31(6)
O7 Zr1 Zr2 S2 -73.20(8)
O5 Zr1 Zr2 S2 107.74(8)
S1 Zr1 Zr2 S2 -179.10(2)
O1 Zr1 S1 C51 165.32(11)
O2 Zr1 S1 C51 66.71(11)
O8 Zr1 S1 C51 -19.1(2)
O7 Zr1 S1 C51 -102.47(10)
O5 Zr1 S1 C51 -30.08(10)
Zr2 Zr1 S1 C51 -67.29(9)
O1 Zr1 S1 C61 -90.33(13)
O2 Zr1 S1 C61 171.05(13)
O8 Zr1 S1 C61 85.3(2)
O7 Zr1 S1 C61 1.88(13)
O5 Zr1 S1 C61 74.27(13)
Zr2 Zr1 S1 C61 37.06(12)
O3 Zr2 S2 C71 -168.38(11)
O4 Zr2 S2 C71 -69.99(11)
O6 Zr2 S2 C71 13.0(2)
O5 Zr2 S2 C71 101.76(10)
O7 Zr2 S2 C71 29.66(10)
Zr1 Zr2 S2 C71 67.07(9)
O3 Zr2 S2 C81 86.79(13)
O4 Zr2 S2 C81 -174.81(13)
O6 Zr2 S2 C81 -91.9(2)
O5 Zr2 S2 C81 -3.06(13)
O7 Zr2 S2 C81 -75.17(13)
Zr1 Zr2 S2 C81 -37.75(12)
O2 Zr1 O1 C10 -115.0(10)
O8 Zr1 O1 C10 -9.4(10)
O7 Zr1 O1 C10 79.4(10)
O5 Zr1 O1 C10 129.1(10)
S1 Zr1 O1 C10 169.1(10)
Zr2 Zr1 O1 C10 92.4(10)
O1 Zr1 O2 C20 -110.8(10)
O8 Zr1 O2 C20 139.5(10)
O7 Zr1 O2 C20 16.4(12)
O5 Zr1 O2 C20 48.7(10)
S1 Zr1 O2 C20 -20.6(10)
Zr2 Zr1 O2 C20 41.7(10)
O4 Zr2 O3 C30 137.3(19)
O6 Zr2 O3 C30 31.5(19)
O5 Zr2 O3 C30 -57.2(19)
O7 Zr2 O3 C30 -103.5(19)
S2 Zr2 O3 C30 -148.1(19)
Zr1 Zr2 O3 C30 -70.8(19)
O3 Zr2 O4 C40 99.6(11)
O6 Zr2 O4 C40 -150.5(10)
O5 Zr2 O4 C40 -20.1(12)
O7 Zr2 O4 C40 -59.0(11)
S2 Zr2 O4 C40 9.7(10)
Zr1 Zr2 O4 C40 -50.1(11)
O3 Zr2 O5 C50 60.91(18)
O4 Zr2 O5 C50 -178.2(2)
O6 Zr2 O5 C50 -46.38(18)
O7 Zr2 O5 C50 -137.40(18)
S2 Zr2 O5 C50 153.17(17)
Zr1 Zr2 O5 C50 -138.0(2)
O3 Zr2 O5 Zr1 -161.11(9)
O4 Zr2 O5 Zr1 -40.2(3)
O6 Zr2 O5 Zr1 91.60(9)
O7 Zr2 O5 Zr1 0.59(8)
S2 Zr2 O5 Zr1 -68.84(7)
O1 Zr1 O5 C50 82.2(3)
O2 Zr1 O5 C50 -35.13(19)
O8 Zr1 O5 C50 -137.21(19)
O7 Zr1 O5 C50 134.86(19)
S1 Zr1 O5 C50 39.14(17)
Zr2 Zr1 O5 C50 135.4(2)
O1 Zr1 O5 Zr2 -53.3(2)
O2 Zr1 O5 Zr2 -170.58(8)
O8 Zr1 O5 Zr2 87.34(9)
O7 Zr1 O5 Zr2 -0.59(8)
S1 Zr1 O5 Zr2 -96.31(7)
O3 Zr2 O6 C60 -147.2(7)
O4 Zr2 O6 C60 109.5(7)
O5 Zr2 O6 C60 -57.8(7)
O7 Zr2 O6 C60 15.6(7)
S2 Zr2 O6 C60 31.4(8)
Zr1 Zr2 O6 C60 -21.1(7)
O1 Zr1 O7 C70 -59.74(18)
O2 Zr1 O7 C70 172.1(2)
O8 Zr1 O7 C70 47.21(18)
O5 Zr1 O7 C70 138.28(18)
S1 Zr1 O7 C70 -152.15(17)
Zr2 Zr1 O7 C70 137.7(2)
O1 Zr1 O7 Zr2 162.56(8)
O2 Zr1 O7 Zr2 34.5(3)
O8 Zr1 O7 Zr2 -90.49(9)
O5 Zr1 O7 Zr2 0.58(8)
S1 Zr1 O7 Zr2 70.15(7)
O3 Zr2 O7 C70 -86.4(3)
O4 Zr2 O7 C70 33.73(19)
O6 Zr2 O7 C70 136.08(19)
O5 Zr2 O7 C70 -135.37(19)
S2 Zr2 O7 C70 -38.41(18)
Zr1 Zr2 O7 C70 -134.8(2)
O3 Zr2 O7 Zr1 48.4(2)
O4 Zr2 O7 Zr1 168.51(8)
O6 Zr2 O7 Zr1 -89.14(9)
O5 Zr2 O7 Zr1 -0.58(8)
S2 Zr2 O7 Zr1 96.38(7)
O1 Zr1 O8 C80 150.9(8)
O2 Zr1 O8 C80 -105.7(8)
O7 Zr1 O8 C80 59.1(8)
O5 Zr1 O8 C80 -14.2(8)
S1 Zr1 O8 C80 -24.6(9)
Zr2 Zr1 O8 C80 22.3(8)
Zr1 O1 C10 C18 19.1(12)
Zr1 O1 C10 C11 -160.4(9)
O1 C10 C11 C15 177.5(3)
C18 C10 C11 C15 -1.9(5)
O1 C10 C11 C12 -1.4(4)
C18 C10 C11 C12 179.2(3)
C15 C11 C12 C14 29.4(5)
C10 C11 C12 C14 -151.7(3)
C15 C11 C12 C13 -95.8(4)
C10 C11 C12 C13 83.1(4)
C10 C11 C15 C16 0.1(5)
C12 C11 C15 C16 179.1(3)
C11 C15 C16 C17 1.6(6)
C15 C16 C17 C18 -1.6(6)
C16 C17 C18 C10 -0.1(5)
C16 C17 C18 C19 176.0(3)
O1 C10 C18 C17 -177.6(3)
C11 C10 C18 C17 1.9(5)
O1 C10 C18 C19 6.2(4)
C11 C10 C18 C19 -174.4(3)
C17 C18 C19 C111 -103.4(4)
C10 C18 C19 C111 72.6(4)
C17 C18 C19 C110 21.6(5)
C10 C18 C19 C110 -162.4(3)
Zr1 O2 C20 C21 -99.3(10)
Zr1 O2 C20 C28 81.3(11)
O2 C20 C21 C25 179.6(3)
C28 C20 C21 C25 -1.0(4)
O2 C20 C21 C22 -3.9(4)
C28 C20 C21 C22 175.5(3)
C25 C21 C22 C23 -29.9(4)
C20 C21 C22 C23 153.8(3)
C25 C21 C22 C24 94.4(4)
C20 C21 C22 C24 -81.9(3)
C20 C21 C25 C26 0.9(5)
C22 C21 C25 C26 -175.6(3)
C21 C25 C26 C27 0.0(5)
C25 C26 C27 C28 -0.7(5)
C26 C27 C28 C20 0.5(4)
C26 C27 C28 C29 179.0(3)
O2 C20 C28 C27 179.7(3)
C21 C20 C28 C27 0.4(4)
O2 C20 C28 C29 1.2(4)
C21 C20 C28 C29 -178.1(3)
C27 C28 C29 C210 -75.1(4)
C20 C28 C29 C210 103.4(3)
C27 C28 C29 C211 49.6(4)
C20 C28 C29 C211 -132.0(3)
Zr2 O3 C30 C38 -45(2)
Zr2 O3 C30 C31 134.1(18)
O3 C30 C31 C35 -178.6(3)
C38 C30 C31 C35 0.0(5)
O3 C30 C31 C32 -0.8(5)
C38 C30 C31 C32 177.9(3)
C35 C31 C32 C33 93.4(4)
C30 C31 C32 C33 -84.3(4)
C35 C31 C32 C34 -31.3(5)
C30 C31 C32 C34 151.0(4)
C30 C31 C35 C36 -0.1(6)
C32 C31 C35 C36 -177.9(4)
C31 C35 C36 C37 0.1(7)
C35 C36 C37 C38 0.1(7)
O3 C30 C38 C37 178.8(3)
C31 C30 C38 C37 0.1(5)
O3 C30 C38 C39 -1.3(5)
C31 C30 C38 C39 -180.0(3)
C36 C37 C38 C30 -0.1(6)
C36 C37 C38 C39 179.9(4)
C30 C38 C39 C311 159.1(3)
C37 C38 C39 C311 -21.0(5)
C30 C38 C39 C310 -75.5(4)
C37 C38 C39 C310 104.5(4)
Zr2 O4 C40 C41 109.1(10)
Zr2 O4 C40 C48 -71.6(11)
O4 C40 C41 C45 -179.6(3)
C48 C40 C41 C45 1.1(5)
O4 C40 C41 C42 2.4(4)
C48 C40 C41 C42 -177.0(3)
C45 C41 C42 C44 -94.6(4)
C40 C41 C42 C44 83.4(4)
C45 C41 C42 C43 30.9(5)
C40 C41 C42 C43 -151.1(3)
C40 C41 C45 C46 -0.4(5)
C42 C41 C45 C46 177.6(3)
C41 C45 C46 C47 -0.7(5)
C45 C46 C47 C48 1.1(5)
C46 C47 C48 C40 -0.4(5)
C46 C47 C48 C49 -179.1(3)
O4 C40 C48 C47 180.0(3)
C41 C40 C48 C47 -0.7(5)
O4 C40 C48 C49 -1.4(4)
C41 C40 C48 C49 178.0(3)
C47 C48 C49 C410 -49.5(4)
C40 C48 C49 C410 131.9(3)
C47 C48 C49 C411 75.4(4)
C40 C48 C49 C411 -103.3(3)
Zr2 O5 C50 C55 -83.0(3)
Zr1 O5 C50 C55 145.3(2)
Zr2 O5 C50 C51 95.9(3)
Zr1 O5 C50 C51 -35.8(3)
O5 C50 C51 C52 177.1(2)
C55 C50 C51 C52 -4.0(4)
O5 C50 C51 S1 -4.4(4)
C55 C50 C51 S1 174.5(2)
C61 S1 C51 C52 76.4(2)
Zr1 S1 C51 C52 -153.6(2)
C61 S1 C51 C50 -102.1(2)
Zr1 S1 C51 C50 27.9(2)
C50 C51 C52 C53 4.1(4)
S1 C51 C52 C53 -174.4(2)
C51 C52 C53 C54 -1.7(4)
C51 C52 C53 C56 -174.4(3)
C52 C53 C54 C55 -0.7(4)
C56 C53 C54 C55 172.0(3)
O5 C50 C55 C54 -179.5(3)
C51 C50 C55 C54 1.7(4)
C53 C54 C55 C50 0.6(5)
C52 C53 C56 C57 -169.2(3)
C54 C53 C56 C57 18.3(4)
C52 C53 C56 C58 75.0(4)
C54 C53 C56 C58 -97.4(3)
C52 C53 C56 C59 -41.2(4)
C54 C53 C56 C59 146.4(3)
C57 C56 C59 C510 62.1(4)
C53 C56 C59 C510 -65.8(4)
C58 C56 C59 C510 178.9(3)
C56 C59 C510 C513 59.2(4)
C56 C59 C510 C511 -65.0(4)
C56 C59 C510 C512 177.8(3)
Zr2 O6 C60 C65 -145.7(6)
Zr2 O6 C60 C61 36.2(9)
O6 C60 C61 C62 178.5(3)
C65 C60 C61 C62 0.3(4)
O6 C60 C61 S1 3.2(4)
C65 C60 C61 S1 -174.9(2)
C51 S1 C61 C62 -113.3(2)
Zr1 S1 C61 C62 146.09(18)
C51 S1 C61 C60 62.1(3)
Zr1 S1 C61 C60 -38.5(3)
C60 C61 C62 C63 -0.1(4)
S1 C61 C62 C63 175.4(2)
C61 C62 C63 C64 -0.1(4)
C61 C62 C63 C66 -177.2(3)
C62 C63 C64 C65 0.1(4)
C66 C63 C64 C65 177.2(3)
C63 C64 C65 C60 0.2(5)
O6 C60 C65 C64 -178.5(3)
C61 C60 C65 C64 -0.3(4)
C62 C63 C66 C67 4.9(4)
C64 C63 C66 C67 -172.1(3)
C62 C63 C66 C68 121.5(3)
C64 C63 C66 C68 -55.6(4)
C62 C63 C66 C69 -122.2(3)
C64 C63 C66 C69 60.8(4)
C63 C66 C69 C610 55.4(4)
C67 C66 C69 C610 -72.0(4)
C68 C66 C69 C610 173.0(3)
C66 C69 C610 C613 -72.8(4)
C66 C69 C610 C611 50.5(4)
C66 C69 C610 C612 169.5(3)
Zr1 O7 C70 C75 83.4(3)
Zr2 O7 C70 C75 -145.6(2)
Zr1 O7 C70 C71 -96.4(3)
Zr2 O7 C70 C71 34.6(3)
O7 C70 C71 C72 -176.4(2)
C75 C70 C71 C72 3.8(4)
O7 C70 C71 S2 5.2(4)
C75 C70 C71 S2 -174.6(2)
C81 S2 C71 C72 -77.0(3)
Zr2 S2 C71 C72 153.5(2)
C81 S2 C71 C70 101.4(2)
Zr2 S2 C71 C70 -28.0(2)
C70 C71 C72 C73 -4.1(4)
S2 C71 C72 C73 174.3(2)
C71 C72 C73 C74 1.5(4)
C71 C72 C73 C76 175.7(3)
C72 C73 C74 C75 1.5(4)
C76 C73 C74 C75 -172.6(3)
O7 C70 C75 C74 179.2(3)
C71 C70 C75 C74 -0.9(4)
C73 C74 C75 C70 -1.7(5)
C72 C73 C76 C77 170.0(3)
C74 C73 C76 C77 -16.1(5)
C72 C73 C76 C78 -73.9(4)
C74 C73 C76 C78 100.0(4)
C72 C73 C76 C79 42.3(4)
C74 C73 C76 C79 -143.8(3)
C73 C76 C79 C710 62.7(4)
C77 C76 C79 C710 -64.9(4)
C78 C76 C79 C710 179.1(3)
C76 C79 C710 C713 -64.9(4)
C76 C79 C710 C711 59.2(5)
C76 C79 C710 C712 177.8(3)
Zr1 O8 C80 C85 143.5(7)
Zr1 O8 C80 C81 -37.3(10)
O8 C80 C81 C82 179.4(3)
C85 C80 C81 C82 -1.4(4)
O8 C80 C81 S2 -4.2(4)
C85 C80 C81 S2 175.0(2)
C71 S2 C81 C82 115.1(2)
Zr2 S2 C81 C82 -144.27(18)
C71 S2 C81 C80 -61.4(3)
Zr2 S2 C81 C80 39.2(3)
C80 C81 C82 C83 0.1(4)
S2 C81 C82 C83 -176.4(2)
C81 C82 C83 C84 1.5(4)
C81 C82 C83 C86 177.2(3)
C82 C83 C84 C85 -1.9(4)
C86 C83 C84 C85 -177.8(3)
C83 C84 C85 C80 0.7(5)
O8 C80 C85 C84 -179.8(3)
C81 C80 C85 C84 1.0(4)
C82 C83 C86 C88 5.9(4)
C84 C83 C86 C88 -178.4(3)
C82 C83 C86 C87 -111.0(3)
C84 C83 C86 C87 64.6(4)
C82 C83 C86 C89 134.6(3)
C84 C83 C86 C89 -49.8(4)
C88 C86 C89 C810 62.9(4)
C83 C86 C89 C810 -65.8(4)
C87 C86 C89 C810 178.5(3)
C86 C89 C810 C811 52.4(5)
C86 C89 C810 C812 -89.3(5)
C86 C89 C810 C815 -169.9(6)
C86 C89 C810 C813 -48.4(8)
C86 C89 C810 C814 161.2(4)
